data_7108566
loop_
_publ_author_name
'Veera V. E. Ramesh'
'Gowri Priya'
'Amol S. Kotmale'
'Rajesh G. Gonnade'
'Pattuparambil R. Rajamohanan'
'Gangadhar J. Sanjayan'

_publ_section_title
;
 Multifaceted folding in a foldamer featuring highly cooperative folds
;
_journal_name_full Chem.Commun.
_journal_page_first 11205
_journal_paper_doi 10.1039/c2cc35649j
_journal_volume 48
_journal_year 2012
_chemical_absolute_configuration syn
_chemical_formula_moiety 'C22 H24 N4 O4'
_chemical_formula_sum 'C22 H24 N4 O4'
_chemical_formula_weight 408.45
_chemical_name_systematic
;
?
;
_space_group_IT_number 19
_symmetry_cell_setting orthorhombic
_symmetry_space_group_name_Hall 'P 2ac 2ab'
_symmetry_space_group_name_H-M 'P 21 21 21'
_atom_sites_solution_hydrogens geom
_atom_sites_solution_primary direct
_atom_sites_solution_secondary difmap
_audit_creation_method SHELXL-97
_cell_angle_alpha 90.00
_cell_angle_beta 90.00
_cell_angle_gamma 90.00
_cell_formula_units_Z 4
_cell_length_a 10.4632(17)
_cell_length_b 11.4185(19)
_cell_length_c 16.753(3)
_cell_measurement_reflns_used 5280
_cell_measurement_temperature 133(2)
_cell_measurement_theta_max 28.02
_cell_measurement_theta_min 2.16
_cell_volume 2001.5(6)
_computing_cell_refinement 'BRUKER SAINT'
_computing_data_collection 'BRUKER SMART'
_computing_data_reduction 'BRUKER SAINT'
_computing_molecular_graphics SHELXTL
_computing_publication_material SHELXTL
_computing_structure_refinement 'SHELXL-97 (Sheldrick, 1997)'
_computing_structure_solution 'SHELXS-97 (Sheldrick, 1990)'
_diffrn_ambient_temperature 133(2)
_diffrn_measured_fraction_theta_full 1.000
_diffrn_measured_fraction_theta_max 1.000
_diffrn_measurement_device 'BRUKER SMART APEX'
_diffrn_measurement_device_type 'CCD Area Detector'
_diffrn_measurement_method 'Omega and phi Scan'
_diffrn_radiation_monochromator graphite
_diffrn_radiation_source 'fine-focus sealed tube'
_diffrn_radiation_type MoK\a
_diffrn_radiation_wavelength 0.71073
_diffrn_reflns_av_R_equivalents 0.0217
_diffrn_reflns_av_sigmaI/netI 0.0242
_diffrn_reflns_limit_h_max 6
_diffrn_reflns_limit_h_min -12
_diffrn_reflns_limit_k_max 13
_diffrn_reflns_limit_k_min -13
_diffrn_reflns_limit_l_max 19
_diffrn_reflns_limit_l_min -19
_diffrn_reflns_number 10141
_diffrn_reflns_theta_full 25.00
_diffrn_reflns_theta_max 25.00
_diffrn_reflns_theta_min 2.16
_exptl_absorpt_coefficient_mu 0.095
_exptl_absorpt_correction_T_max 0.9849
_exptl_absorpt_correction_T_min 0.9711
_exptl_absorpt_correction_type multi-scan
_exptl_absorpt_process_details 'bruker sadabs'
_exptl_crystal_colour colourless
_exptl_crystal_density_diffrn 1.355
_exptl_crystal_density_method 'not measured'
_exptl_crystal_description plate
_exptl_crystal_F_000 864
_exptl_crystal_size_max 0.31
_exptl_crystal_size_mid 0.21
_exptl_crystal_size_min 0.16
_refine_diff_density_max 0.196
_refine_diff_density_min -0.167
_refine_diff_density_rms 0.037
_refine_ls_abs_structure_details 'Flack H D (1983), Acta Cryst. A39, 876-881'
_refine_ls_abs_structure_Flack -0.4(10)
_refine_ls_extinction_method none
_refine_ls_goodness_of_fit_ref 1.117
_refine_ls_hydrogen_treatment refall
_refine_ls_matrix_type full
_refine_ls_number_parameters 367
_refine_ls_number_reflns 3525
_refine_ls_number_restraints 0
_refine_ls_restrained_S_all 1.117
_refine_ls_R_factor_all 0.0354
_refine_ls_R_factor_gt 0.0340
_refine_ls_shift/su_max 0.000
_refine_ls_shift/su_mean 0.000
_refine_ls_structure_factor_coef Fsqd
_refine_ls_weighting_details 'calc w=1/[\s^2^(Fo^2^)+(0.0392P)^2^+0.4224P] where P=(Fo^2^+2Fc^2^)/3'
_refine_ls_weighting_scheme calc
_refine_ls_wR_factor_gt 0.0793
_refine_ls_wR_factor_ref 0.0800
_reflns_number_gt 3416
_reflns_number_total 3525
_reflns_threshold_expression >2sigma(I)
_cod_data_source_file c2cc35649j.txt
_cod_data_source_block 3a
_cod_original_sg_symbol_H-M P2(1)2(1)2(1)
_cod_database_code 7108566

loop_
_symmetry_equiv_pos_as_xyz
'x, y, z'
'-x+1/2, -y, z+1/2'
'-x, y+1/2, -z+1/2'
'x+1/2, -y+1/2, -z'

loop_
_atom_site_label
_atom_site_type_symbol
_atom_site_fract_x
_atom_site_fract_y
_atom_site_fract_z
_atom_site_U_iso_or_equiv
_atom_site_adp_type
_atom_site_occupancy
_atom_site_symmetry_multiplicity
_atom_site_calc_flag
O1 O 0.12986(14) 0.21102(12) 0.16474(9) 0.0349(3) Uani 1 1 d
O2 O 0.45263(12) 0.60389(11) 0.02354(7) 0.0242(3) Uani 1 1 d
O3 O 0.13512(13) 0.59589(11) 0.03280(7) 0.0247(3) Uani 1 1 d
O4 O 0.15031(15) 0.53794(12) -0.20952(8) 0.0354(4) Uani 1 1 d
N1 N 0.21901(16) 0.37055(14) 0.10515(9) 0.0245(4) Uani 1 1 d
N2 N 0.36368(15) 0.58250(13) 0.14631(9) 0.0210(3) Uani 1 1 d
N3 N 0.22015(14) 0.73725(12) -0.04514(8) 0.0199(3) Uani 1 1 d
N4 N 0.31655(17) 0.54005(15) -0.12430(10) 0.0291(4) Uani 1 1 d
C1 C 0.1210(2) 0.31058(17) 0.13978(11) 0.0257(4) Uani 1 1 d
C2 C 0.34456(19) 0.32976(16) 0.09172(11) 0.0234(4) Uani 1 1 d
C3 C 0.44194(19) 0.41114(16) 0.07746(10) 0.0222(4) Uani 1 1 d
C4 C 0.5643(2) 0.37231(18) 0.05849(11) 0.0269(4) Uani 1 1 d
C5 C 0.5929(2) 0.25390(19) 0.05691(12) 0.0308(5) Uani 1 1 d
C6 C 0.4970(2) 0.17366(19) 0.07125(12) 0.0339(5) Uani 1 1 d
C7 C 0.3736(2) 0.20935(17) 0.08715(11) 0.0289(4) Uani 1 1 d
C8 C 0.41959(17) 0.54118(16) 0.07952(10) 0.0202(4) Uani 1 1 d
C9 C 0.32187(17) 0.69998(15) 0.15541(10) 0.0207(4) Uani 1 1 d
C10 C 0.24308(17) 0.75307(16) 0.09872(10) 0.0211(4) Uani 1 1 d
C11 C 0.1991(2) 0.86684(16) 0.11238(11) 0.0235(4) Uani 1 1 d
C12 C 0.2338(2) 0.92753(17) 0.18092(11) 0.0266(4) Uani 1 1 d
C13 C 0.3136(2) 0.87427(17) 0.23597(11) 0.0260(4) Uani 1 1 d
C14 C 0.35663(19) 0.76130(16) 0.22394(10) 0.0239(4) Uani 1 1 d
C15 C 0.19560(17) 0.68796(15) 0.02636(10) 0.0194(4) Uani 1 1 d
C16 C 0.15717(19) 0.69684(16) -0.11820(11) 0.0222(4) Uani 1 1 d
C17 C 0.1825(2) 0.79801(17) -0.17644(11) 0.0261(4) Uani 1 1 d
C18 C 0.3144(2) 0.84051(18) -0.15108(12) 0.0296(5) Uani 1 1 d
C19 C 0.3089(2) 0.83646(17) -0.06043(11) 0.0256(4) Uani 1 1 d
C20 C 0.20863(19) 0.58312(16) -0.15363(11) 0.0251(4) Uani 1 1 d
C21 C 0.3751(3) 0.4345(2) -0.15619(16) 0.0394(5) Uani 1 1 d
C22 C -0.0012(2) 0.3780(2) 0.14508(16) 0.0365(5) Uani 1 1 d
H1N H 0.201(2) 0.445(2) 0.0933(12) 0.029(5) Uiso 1 1 d
H2N H 0.350(2) 0.5365(19) 0.1867(14) 0.036(6) Uiso 1 1 d
H4N H 0.355(2) 0.572(2) -0.0848(13) 0.035(6) Uiso 1 1 d
H4 H 0.628(2) 0.4309(18) 0.0458(12) 0.028(5) Uiso 1 1 d
H5 H 0.675(2) 0.2267(17) 0.0477(11) 0.023(5) Uiso 1 1 d
H6 H 0.507(2) 0.094(2) 0.0686(13) 0.034(6) Uiso 1 1 d
H7 H 0.310(2) 0.1547(17) 0.0885(11) 0.019(5) Uiso 1 1 d
H11 H 0.1455(18) 0.8997(15) 0.0772(10) 0.010(4) Uiso 1 1 d
H12 H 0.197(2) 1.0058(18) 0.1883(11) 0.024(5) Uiso 1 1 d
H13 H 0.340(2) 0.9138(19) 0.2801(14) 0.034(6) Uiso 1 1 d
H14 H 0.4112(18) 0.7257(16) 0.2605(11) 0.013(4) Uiso 1 1 d
H16 H 0.066(2) 0.6854(16) -0.1064(11) 0.019(5) Uiso 1 1 d
H17A H 0.118(2) 0.8582(17) -0.1668(12) 0.023(5) Uiso 1 1 d
H17B H 0.178(2) 0.7722(18) -0.2311(13) 0.032(6) Uiso 1 1 d
H18A H 0.332(2) 0.9171(18) -0.1699(11) 0.024(5) Uiso 1 1 d
H18B H 0.384(2) 0.7854(18) -0.1698(12) 0.024(5) Uiso 1 1 d
H19A H 0.390(2) 0.8236(16) -0.0372(12) 0.017(5) Uiso 1 1 d
H19B H 0.2712(17) 0.9104(16) -0.0394(10) 0.013(4) Uiso 1 1 d
H21A H 0.406(3) 0.448(2) -0.2102(18) 0.059(8) Uiso 1 1 d
H21B H 0.315(3) 0.375(2) -0.1569(15) 0.054(8) Uiso 1 1 d
H21C H 0.448(3) 0.413(2) -0.1264(17) 0.060(8) Uiso 1 1 d
H22A H 0.004(3) 0.451(3) 0.1260(18) 0.071(9) Uiso 1 1 d
H22B H -0.070(3) 0.339(3) 0.1073(18) 0.068(9) Uiso 1 1 d
H22C H -0.031(3) 0.373(2) 0.1971(17) 0.051(7) Uiso 1 1 d

loop_
_atom_site_aniso_label
_atom_site_aniso_U_11
_atom_site_aniso_U_22
_atom_site_aniso_U_33
_atom_site_aniso_U_23
_atom_site_aniso_U_13
_atom_site_aniso_U_12
O1 0.0360(8) 0.0276(7) 0.0410(8) 0.0092(6) -0.0023(7) -0.0068(6)
O2 0.0231(7) 0.0271(7) 0.0223(7) 0.0035(6) 0.0019(6) 0.0000(6)
O3 0.0276(7) 0.0216(6) 0.0248(7) 0.0011(5) -0.0010(6) -0.0034(6)
O4 0.0378(9) 0.0393(8) 0.0290(7) -0.0149(6) -0.0066(7) 0.0022(7)
N1 0.0255(9) 0.0187(8) 0.0292(9) 0.0009(7) 0.0006(7) 0.0000(7)
N2 0.0250(8) 0.0216(8) 0.0164(7) 0.0029(6) -0.0016(7) 0.0000(7)
N3 0.0222(8) 0.0199(7) 0.0177(7) -0.0014(6) -0.0011(6) -0.0009(6)
N4 0.0292(9) 0.0300(9) 0.0283(9) -0.0102(7) -0.0030(8) 0.0039(8)
C1 0.0301(10) 0.0244(10) 0.0227(9) -0.0009(8) -0.0008(8) -0.0050(8)
C2 0.0278(10) 0.0248(9) 0.0176(9) -0.0005(7) -0.0022(8) 0.0015(8)
C3 0.0270(10) 0.0256(10) 0.0141(8) 0.0003(7) -0.0024(7) 0.0033(8)
C4 0.0276(11) 0.0335(11) 0.0196(9) 0.0005(8) -0.0005(8) 0.0034(9)
C5 0.0298(12) 0.0405(12) 0.0223(10) -0.0049(9) 0.0005(8) 0.0125(10)
C6 0.0480(14) 0.0275(11) 0.0261(11) -0.0017(8) 0.0009(10) 0.0128(10)
C7 0.0358(12) 0.0252(10) 0.0256(10) -0.0002(8) 0.0007(9) 0.0008(9)
C8 0.0162(9) 0.0250(10) 0.0193(9) 0.0016(7) -0.0019(7) -0.0024(8)
C9 0.0215(9) 0.0203(9) 0.0202(9) 0.0037(7) 0.0052(8) -0.0028(7)
C10 0.0228(9) 0.0243(9) 0.0164(8) 0.0029(8) 0.0024(7) -0.0028(8)
C11 0.0272(11) 0.0246(9) 0.0187(9) 0.0030(8) -0.0006(9) 0.0041(8)
C12 0.0349(11) 0.0212(10) 0.0238(10) -0.0006(8) 0.0040(8) 0.0022(8)
C13 0.0327(11) 0.0283(10) 0.0172(9) -0.0063(8) 0.0001(8) -0.0025(9)
C14 0.0245(10) 0.0307(10) 0.0164(9) 0.0042(8) -0.0020(8) -0.0021(8)
C15 0.0185(9) 0.0209(8) 0.0187(9) 0.0015(7) -0.0033(7) 0.0043(8)
C16 0.0206(10) 0.0280(9) 0.0179(8) -0.0019(7) -0.0021(7) 0.0012(8)
C17 0.0296(11) 0.0299(10) 0.0187(9) 0.0010(8) 0.0012(8) 0.0027(9)
C18 0.0344(12) 0.0300(11) 0.0242(10) 0.0047(8) 0.0003(9) -0.0059(9)
C19 0.0297(12) 0.0239(10) 0.0232(10) 0.0023(7) -0.0007(9) -0.0038(9)
C20 0.0270(10) 0.0261(9) 0.0221(9) -0.0024(8) -0.0006(9) -0.0018(8)
C21 0.0399(14) 0.0328(12) 0.0454(14) -0.0104(10) 0.0060(12) 0.0088(11)
C22 0.0325(12) 0.0315(12) 0.0454(14) 0.0049(11) 0.0130(11) -0.0036(10)

loop_
_atom_type_symbol
_atom_type_description
_atom_type_scat_dispersion_real
_atom_type_scat_dispersion_imag
_atom_type_scat_source
C C 0.0033 0.0016 'International Tables Vol C Tables 4.2.6.8 and 6.1.1.4'
H H 0.0000 0.0000 'International Tables Vol C Tables 4.2.6.8 and 6.1.1.4'
N N 0.0061 0.0033 'International Tables Vol C Tables 4.2.6.8 and 6.1.1.4'
O O 0.0106 0.0060 'International Tables Vol C Tables 4.2.6.8 and 6.1.1.4'

loop_
_geom_angle_atom_site_label_1
_geom_angle_atom_site_label_2
_geom_angle_atom_site_label_3
_geom_angle
C1 N1 C2 127.03(17)
C8 N2 C9 123.64(15)
C15 N3 C16 121.68(15)
C15 N3 C19 126.17(14)
C16 N3 C19 112.14(14)
C20 N4 C21 122.01(19)
O1 C1 N1 124.00(19)
O1 C1 C22 121.79(19)
N1 C1 C22 114.21(17)
C3 C2 C7 118.75(18)
C3 C2 N1 119.05(16)
C7 C2 N1 122.07(18)
C4 C3 C2 119.82(17)
C4 C3 C8 117.57(17)
C2 C3 C8 122.58(17)
C5 C4 C3 120.9(2)
C6 C5 C4 119.2(2)
C7 C6 C5 121.2(2)
C6 C7 C2 120.0(2)
O2 C8 N2 123.46(16)
O2 C8 C3 120.92(16)
N2 C8 C3 115.61(15)
C14 C9 C10 119.78(17)
C14 C9 N2 118.90(16)
C10 C9 N2 121.28(16)
C9 C10 C11 119.14(17)
C9 C10 C15 121.87(16)
C11 C10 C15 118.82(16)
C12 C11 C10 120.86(18)
C13 C12 C11 119.28(18)
C14 C13 C12 120.64(18)
C13 C14 C9 120.30(18)
O3 C15 N3 122.15(16)
O3 C15 C10 121.34(15)
N3 C15 C10 116.50(15)
N3 C16 C20 115.74(15)
N3 C16 C17 102.50(15)
C20 C16 C17 109.41(15)
C18 C17 C16 102.64(15)
C19 C18 C17 103.56(17)
N3 C19 C18 102.65(16)
O4 C20 N4 123.27(18)
O4 C20 C16 118.52(18)
N4 C20 C16 118.17(16)

loop_
_geom_bond_atom_site_label_1
_geom_bond_atom_site_label_2
_geom_bond_distance
O1 C1 1.215(2)
O2 C8 1.230(2)
O3 C15 1.232(2)
O4 C20 1.231(2)
N1 C1 1.363(3)
N1 C2 1.412(3)
N2 C8 1.348(2)
N2 C9 1.419(2)
N3 C15 1.348(2)
N3 C16 1.465(2)
N3 C19 1.487(2)
N4 C20 1.326(3)
N4 C21 1.454(3)
C1 C22 1.495(3)
C2 C3 1.400(3)
C2 C7 1.410(3)
C3 C4 1.392(3)
C3 C8 1.504(3)
C4 C5 1.385(3)
C5 C6 1.380(3)
C6 C7 1.379(3)
C9 C14 1.393(3)
C9 C10 1.396(3)
C10 C11 1.397(3)
C10 C15 1.506(2)
C11 C12 1.389(3)
C12 C13 1.385(3)
C13 C14 1.381(3)
C16 C20 1.526(3)
C16 C17 1.535(3)
C17 C18 1.523(3)
C18 C19 1.520(3)

loop_
_geom_hbond_atom_site_label_D
_geom_hbond_atom_site_label_H
_geom_hbond_atom_site_label_A
_geom_hbond_distance_DH
_geom_hbond_distance_HA
_geom_hbond_distance_DA
_geom_hbond_angle_DHA
_geom_hbond_site_symmetry_A
N1 H1N O3 0.90(2) 2.11(2) 2.977(2) 161.8(18) .
N4 H4N O2 0.85(2) 2.12(2) 2.948(2) 165(2) .
N2 H2N O4 0.87(2) 1.94(2) 2.783(2) 165(2) 2_565
C12 H12 O1 0.98(2) 2.48(2) 3.426(2) 162.4(16) 1_565
C11 H11 O2 0.896(19) 2.631(19) 3.456(2) 153.5(15) 4_465

loop_
_geom_torsion_atom_site_label_1
_geom_torsion_atom_site_label_2
_geom_torsion_atom_site_label_3
_geom_torsion_atom_site_label_4
_geom_torsion
C2 N1 C1 O1 0.4(3)
C2 N1 C1 C22 -179.71(18)
C1 N1 C2 C3 -161.47(17)
C1 N1 C2 C7 22.7(3)
C7 C2 C3 C4 0.6(3)
N1 C2 C3 C4 -175.43(16)
C7 C2 C3 C8 178.87(16)
N1 C2 C3 C8 2.9(3)
C2 C3 C4 C5 -2.9(3)
C8 C3 C4 C5 178.75(17)
C3 C4 C5 C6 2.6(3)
C4 C5 C6 C7 -0.1(3)
C5 C6 C7 C2 -2.2(3)
C3 C2 C7 C6 1.9(3)
N1 C2 C7 C6 177.80(18)
C9 N2 C8 O2 8.4(3)
C9 N2 C8 C3 -172.55(17)
C4 C3 C8 O2 50.4(2)
C2 C3 C8 O2 -127.98(19)
C4 C3 C8 N2 -128.74(17)
C2 C3 C8 N2 52.9(2)
C8 N2 C9 C14 -131.09(18)
C8 N2 C9 C10 51.4(3)
C14 C9 C10 C11 -0.8(3)
N2 C9 C10 C11 176.71(17)
C14 C9 C10 C15 -175.86(16)
N2 C9 C10 C15 1.6(3)
C9 C10 C11 C12 0.7(3)
C15 C10 C11 C12 175.89(17)
C10 C11 C12 C13 0.3(3)
C11 C12 C13 C14 -1.2(3)
C12 C13 C14 C9 1.0(3)
C10 C9 C14 C13 -0.1(3)
N2 C9 C14 C13 -177.61(17)
C16 N3 C15 O3 11.4(3)
C19 N3 C15 O3 -169.50(17)
C16 N3 C15 C10 -167.00(15)
C19 N3 C15 C10 12.1(3)
C9 C10 C15 O3 56.4(2)
C11 C10 C15 O3 -118.7(2)
C9 C10 C15 N3 -125.15(18)
C11 C10 C15 N3 59.8(2)
C15 N3 C16 C20 -77.1(2)
C19 N3 C16 C20 103.68(18)
C15 N3 C16 C17 163.87(16)
C19 N3 C16 C17 -15.31(19)
N3 C16 C17 C18 34.15(19)
C20 C16 C17 C18 -89.20(19)
C16 C17 C18 C19 -41.0(2)
C15 N3 C19 C18 171.06(17)
C16 N3 C19 C18 -9.8(2)
C17 C18 C19 N3 31.2(2)
C21 N4 C20 O4 -0.1(3)
C21 N4 C20 C16 -177.80(19)
N3 C16 C20 O4 171.79(17)
C17 C16 C20 O4 -73.1(2)
N3 C16 C20 N4 -10.4(2)
C17 C16 C20 N4 104.7(2)
